data_7112599
loop_
_publ_author_name
'Daniela Tapu'
'Zachary McCarty'
'Colin McMillen'

_publ_section_title
;
 A stable Janus bis(maloNHC) and its zwitterionic coinage metal complexes
;
_journal_name_full Chem.Commun.
_journal_page_first 4725
_journal_paper_doi 10.1039/C4CC01200C
_journal_volume 50
_journal_year 2014
_chemical_formula_sum 'C104 H109 Ag2 Cl17 N4 O4 P2'
_chemical_formula_weight 2359.28
_chemical_name_systematic
; 
 ? 
;
_space_group_IT_number 14
_symmetry_cell_setting monoclinic
_symmetry_space_group_name_Hall '-P 2ybc'
_symmetry_space_group_name_H-M 'P 1 21/c 1'
_atom_sites_solution_hydrogens geom
_atom_sites_solution_primary direct
_atom_sites_solution_secondary difmap
_audit_creation_method SHELXL-97
_cell_angle_alpha 90.00
_cell_angle_beta 92.25(3)
_cell_angle_gamma 90.00
_cell_formula_units_Z 2
_cell_length_a 11.194(2)
_cell_length_b 24.889(5)
_cell_length_c 21.474(4)
_cell_measurement_reflns_used 16457
_cell_measurement_temperature 203(2)
_cell_measurement_theta_max 26.7590
_cell_measurement_theta_min 2.5061
_cell_volume 5978(2)
_computing_cell_refinement 'CrystalClear (Rigaku/MSC, 2006)'
_computing_data_collection 'CrystalClear (Rigaku/MSC, 2006)'
_computing_data_reduction 'CrystalClear (Rigaku/MSC, 2006)'
_computing_molecular_graphics 'DIAMOND (Bradenburg, 1999)'
_computing_publication_material 'SHELXL-97 (Sheldrick, 1997)'
_computing_structure_refinement 'SHELXL-97 (Sheldrick, 1997)'
_computing_structure_solution 'SHELXS-97 (Sheldrick, 1990)'
_diffrn_ambient_temperature 203(2)
_diffrn_detector_area_resol_mean 14.6199
_diffrn_measured_fraction_theta_full 0.986
_diffrn_measured_fraction_theta_max 0.986
_diffrn_measurement_device_type 'Rigaku AFC8S'
_diffrn_measurement_method '\w scans'
_diffrn_radiation_monochromator graphite
_diffrn_radiation_source 'fine-focus sealed tube'
_diffrn_radiation_type MoK\a
_diffrn_radiation_wavelength 0.71073
_diffrn_reflns_av_R_equivalents 0.0832
_diffrn_reflns_av_sigmaI/netI 0.0797
_diffrn_reflns_limit_h_max 12
_diffrn_reflns_limit_h_min -13
_diffrn_reflns_limit_k_max 29
_diffrn_reflns_limit_k_min -29
_diffrn_reflns_limit_l_max 25
_diffrn_reflns_limit_l_min -25
_diffrn_reflns_number 40841
_diffrn_reflns_theta_full 25.15
_diffrn_reflns_theta_max 25.15
_diffrn_reflns_theta_min 2.24
_diffrn_standards_decay_% 0
_diffrn_standards_interval_count 0
_diffrn_standards_interval_time 0
_diffrn_standards_number 0
_exptl_absorpt_coefficient_mu 0.781
_exptl_absorpt_correction_T_max 0.8110
_exptl_absorpt_correction_T_min 0.6778
_exptl_absorpt_correction_type multi-scan
_exptl_absorpt_process_details 'REQAB, CrystalClear'
_exptl_crystal_colour yellow
_exptl_crystal_density_diffrn 1.311
_exptl_crystal_density_meas ?
_exptl_crystal_density_method 'not measured'
_exptl_crystal_description polyhedron
_exptl_crystal_F_000 2412
_exptl_crystal_size_max 0.54
_exptl_crystal_size_mid 0.34
_exptl_crystal_size_min 0.28
_refine_diff_density_max 0.086
_refine_diff_density_min -0.061
_refine_diff_density_rms 0.006
_refine_ls_extinction_method none
_refine_ls_goodness_of_fit_ref 1.219
_refine_ls_hydrogen_treatment constr
_refine_ls_matrix_type full
_refine_ls_number_parameters 638
_refine_ls_number_reflns 10575
_refine_ls_number_restraints 18
_refine_ls_restrained_S_all 1.221
_refine_ls_R_factor_all 0.1250
_refine_ls_R_factor_gt 0.0979
_refine_ls_shift/su_max 0.003
_refine_ls_shift/su_mean 0.000
_refine_ls_structure_factor_coef Fsqd
_refine_ls_weighting_details 'calc w=1/[\s^2^(Fo^2^)+(0.0111P)^2^+0.0845P] where P=(Fo^2^+2Fc^2^)/3'
_refine_ls_weighting_scheme calc
_refine_ls_wR_factor_gt 0.1956
_refine_ls_wR_factor_ref 0.2167
_reflns_number_gt 7885
_reflns_number_total 10575
_reflns_threshold_expression >2sigma(I)
_cod_duplicate_entry 7112277
_cod_data_source_file c4cc01200c2.cif
_cod_data_source_block DippAg
_cod_depositor_comments
;
The following automatic conversions were performed:

'_exptl_crystal_density_meas' value 'not measured' was changed to '?'
- the value is perceived as not measured.

Automatic conversion script
Id: cif_fix_values 3008 2015-01-20 13:52:24Z robertas 
;
_cod_original_sg_symbol_H-M P2(1)/c
_cod_database_code 7112599

loop_
_symmetry_equiv_pos_as_xyz
'x, y, z'
'-x, y+1/2, -z+1/2'
'-x, -y, -z'
'x, -y-1/2, z-1/2'

loop_
_atom_site_label
_atom_site_type_symbol
_atom_site_fract_x
_atom_site_fract_y
_atom_site_fract_z
_atom_site_U_iso_or_equiv
_atom_site_adp_type
_atom_site_occupancy
_atom_site_symmetry_multiplicity
_atom_site_calc_flag
_atom_site_refinement_flags
Ag1 Ag 0.46036(5) 0.31482(2) 0.18348(3) 0.0796(8) Uani 1 1 d .
P1 P 0.58883(18) 0.25752(8) 0.24281(10) 0.0821(9) Uani 1 1 d .
O1 O 0.2441(5) 0.3878(2) -0.0234(2) 0.0820(14) Uani 1 1 d .
O2 O 0.1084(5) 0.4570(2) 0.1669(2) 0.0909(16) Uani 1 1 d .
N2 N 0.3228(5) 0.3622(2) 0.0717(2) 0.0711(14) Uani 1 1 d .
N1 N 0.2564(5) 0.3949(2) 0.1628(2) 0.0728(15) Uani 1 1 d .
C1 C 0.3337(6) 0.3625(3) 0.1336(3) 0.0705(16) Uani 1 1 d .
C28 C 0.1912(12) 0.2265(5) -0.0167(6) 0.137(4) Uani 1 1 d .
H28A H 0.1842 0.2529 -0.0499 0.205 Uiso 1 1 calc R
H28B H 0.1123 0.2137 -0.0070 0.205 Uiso 1 1 calc R
H28C H 0.2394 0.1966 -0.0301 0.205 Uiso 1 1 calc R
C26 C 0.2504(9) 0.2522(3) 0.0410(4) 0.101(3) Uani 1 1 d .
H26 H 0.2003 0.2830 0.0531 0.122 Uiso 1 1 calc R
C18 C 0.3727(8) 0.2735(3) 0.0280(4) 0.091(2) Uani 1 1 d .
C17 C 0.4090(7) 0.3273(3) 0.0404(3) 0.0797(18) Uani 1 1 d .
C19 C 0.4614(10) 0.2417(4) 0.0022(4) 0.108(3) Uani 1 1 d .
H19 H 0.4440 0.2056 -0.0074 0.130 Uiso 1 1 calc R
C3 C 0.1644(6) 0.4283(3) 0.0668(3) 0.0706(16) Uani 1 1 d .
C22 C 0.5166(7) 0.3486(3) 0.0263(4) 0.091(2) Uani 1 1 d .
C2 C 0.2398(6) 0.3934(3) 0.0334(3) 0.0728(16) Uani 1 1 d .
C21 C 0.5990(8) 0.3125(5) 0.0007(4) 0.105(3) Uani 1 1 d .
H21 H 0.6749 0.3253 -0.0093 0.126 Uiso 1 1 calc R
C23 C 0.5498(8) 0.4074(4) 0.0368(5) 0.102(3) Uani 1 1 d .
H23 H 0.4799 0.4254 0.0546 0.122 Uiso 1 1 calc R
C20 C 0.5733(10) 0.2613(5) -0.0097(5) 0.114(3) Uani 1 1 d .
H20 H 0.6315 0.2383 -0.0253 0.137 Uiso 1 1 calc R
C4 C 0.1690(6) 0.4293(3) 0.1325(3) 0.0762(17) Uani 1 1 d .
C11 C 0.2632(7) 0.3952(3) 0.2304(3) 0.0786(18) Uani 1 1 d .
C16 C 0.2063(9) 0.3543(4) 0.2624(4) 0.097(2) Uani 1 1 d .
C12 C 0.3278(8) 0.4364(3) 0.2600(4) 0.092(2) Uani 1 1 d .
C29 C 0.1311(9) 0.3122(4) 0.2289(5) 0.107(3) Uani 1 1 d .
H29 H 0.1562 0.3108 0.1852 0.129 Uiso 1 1 calc R
C32 C 0.3905(10) 0.4796(4) 0.2250(5) 0.107(3) Uani 1 1 d .
H32 H 0.3742 0.4728 0.1801 0.128 Uiso 1 1 calc R
C13 C 0.3375(12) 0.4349(5) 0.3250(5) 0.122(3) Uani 1 1 d .
H13 H 0.3827 0.4612 0.3467 0.146 Uiso 1 1 calc R
C33 C 0.3414(11) 0.5356(4) 0.2388(7) 0.133(4) Uani 1 1 d .
H33A H 0.2547 0.5345 0.2373 0.199 Uiso 1 1 calc R
H33B H 0.3684 0.5609 0.2079 0.199 Uiso 1 1 calc R
H33C H 0.3701 0.5470 0.2799 0.199 Uiso 1 1 calc R
C34 C 0.5257(12) 0.4774(5) 0.2363(8) 0.150(5) Uani 1 1 d .
H34A H 0.5459 0.4871 0.2792 0.224 Uiso 1 1 calc R
H34B H 0.5635 0.5024 0.2085 0.224 Uiso 1 1 calc R
H34C H 0.5539 0.4413 0.2283 0.224 Uiso 1 1 calc R
C27 C 0.2551(12) 0.2129(5) 0.0944(6) 0.139(4) Uani 1 1 d .
H27A H 0.2973 0.1807 0.0823 0.209 Uiso 1 1 calc R
H27B H 0.1744 0.2035 0.1052 0.209 Uiso 1 1 calc R
H27C H 0.2966 0.2291 0.1302 0.209 Uiso 1 1 calc R
C5 C 0.0798(6) 0.4645(2) 0.0324(3) 0.0694(16) Uani 1 1 d .
C6 C 0.1129(5) 0.4912(3) -0.0213(3) 0.0691(16) Uani 1 1 d .
H6 H 0.1895 0.4854 -0.0364 0.083 Uiso 1 1 calc R
C7 C -0.0352(6) 0.4736(3) 0.0531(3) 0.0734(17) Uani 1 1 d .
H7 H -0.0604 0.4559 0.0889 0.088 Uiso 1 1 calc R
C25 C 0.5754(12) 0.4366(5) -0.0262(6) 0.142(4) Uani 1 1 d .
H25A H 0.6444 0.4203 -0.0446 0.213 Uiso 1 1 calc R
H25B H 0.5913 0.4743 -0.0182 0.213 Uiso 1 1 calc R
H25C H 0.5064 0.4331 -0.0547 0.213 Uiso 1 1 calc R
C35 C 0.6655(8) 0.2915(3) 0.3086(4) 0.093(2) Uani 1 1 d .
C47 C 0.7034(7) 0.2238(3) 0.1994(4) 0.087(2) Uani 1 1 d .
C41 C 0.5009(7) 0.2045(3) 0.2764(4) 0.0825(19) Uani 1 1 d .
C48 C 0.7336(9) 0.2444(4) 0.1412(5) 0.106(3) Uani 1 1 d .
H48 H 0.6943 0.2749 0.1246 0.127 Uiso 1 1 calc R
C52 C 0.7583(9) 0.1776(4) 0.2212(5) 0.113(3) Uani 1 1 d .
H52 H 0.7360 0.1622 0.2590 0.135 Uiso 1 1 calc R
C46 C 0.4506(10) 0.1647(4) 0.2379(4) 0.104(3) Uani 1 1 d .
H46 H 0.4695 0.1636 0.1957 0.125 Uiso 1 1 calc R
C51 C 0.8470(11) 0.1537(5) 0.1869(7) 0.137(4) Uani 1 1 d .
H51 H 0.8872 0.1231 0.2024 0.165 Uiso 1 1 calc R
C40 C 0.7669(9) 0.2718(4) 0.3393(4) 0.105(3) Uani 1 1 d .
H40 H 0.7993 0.2391 0.3261 0.126 Uiso 1 1 calc R
C42 C 0.4714(9) 0.2047(4) 0.3381(4) 0.106(3) Uani 1 1 d .
H42 H 0.5032 0.2312 0.3651 0.128 Uiso 1 1 calc R
C43 C 0.3952(10) 0.1659(5) 0.3607(5) 0.119(3) Uani 1 1 d .
H43 H 0.3767 0.1662 0.4030 0.143 Uiso 1 1 calc R
C44 C 0.3469(8) 0.1274(4) 0.3223(5) 0.103(3) Uani 1 1 d .
H44 H 0.2952 0.1012 0.3377 0.124 Uiso 1 1 calc R
C15 C 0.2151(13) 0.3550(5) 0.3266(4) 0.126(4) Uani 1 1 d .
H15 H 0.1763 0.3284 0.3494 0.152 Uiso 1 1 calc R
C45 C 0.3748(10) 0.1275(4) 0.2605(5) 0.111(3) Uani 1 1 d .
H45 H 0.3410 0.1014 0.2335 0.133 Uiso 1 1 calc R
C39 C 0.8215(11) 0.2980(6) 0.3882(5) 0.127(4) Uani 1 1 d .
H39 H 0.8909 0.2838 0.4080 0.152 Uiso 1 1 calc R
C38 C 0.7756(15) 0.3443(6) 0.4079(7) 0.151(5) Uani 1 1 d .
H38 H 0.8184 0.3643 0.4385 0.181 Uiso 1 1 calc R
C36 C 0.6160(15) 0.3369(4) 0.3313(6) 0.150(5) Uani 1 1 d .
H36 H 0.5466 0.3507 0.3110 0.180 Uiso 1 1 calc R
C49 C 0.8209(11) 0.2195(5) 0.1088(6) 0.129(4) Uani 1 1 d .
H49 H 0.8435 0.2339 0.0705 0.155 Uiso 1 1 calc R
C50 C 0.8753(11) 0.1745(5) 0.1314(7) 0.140(4) Uani 1 1 d .
H50 H 0.9336 0.1575 0.1080 0.168 Uiso 1 1 calc R
C14 C 0.2806(14) 0.3946(6) 0.3581(5) 0.145(5) Uani 1 1 d .
H14 H 0.2866 0.3943 0.4019 0.173 Uiso 1 1 calc R
C24 C 0.6561(12) 0.4142(6) 0.0840(6) 0.150(5) Uani 1 1 d .
H24A H 0.6289 0.4089 0.1259 0.225 Uiso 1 1 calc R
H24B H 0.6891 0.4500 0.0804 0.225 Uiso 1 1 calc R
H24C H 0.7171 0.3878 0.0755 0.225 Uiso 1 1 calc R
C37 C 0.6640(16) 0.3642(5) 0.3840(7) 0.157(5) Uani 1 1 d .
H37 H 0.6251 0.3935 0.4020 0.188 Uiso 1 1 calc R
C30 C 0.1499(17) 0.2568(5) 0.2570(7) 0.175(6) Uani 1 1 d .
H30A H 0.2325 0.2460 0.2529 0.262 Uiso 1 1 calc R
H30B H 0.0977 0.2312 0.2353 0.262 Uiso 1 1 calc R
H30C H 0.1314 0.2576 0.3007 0.262 Uiso 1 1 calc R
C31 C 0.0006(14) 0.3274(7) 0.2277(10) 0.208(9) Uani 1 1 d .
H31A H -0.0394 0.3074 0.2595 0.312 Uiso 1 1 calc R
H31B H -0.0358 0.3190 0.1871 0.312 Uiso 1 1 calc R
H31C H -0.0069 0.3656 0.2357 0.312 Uiso 1 1 calc R
Cl17 Cl 0.9447(2) 0.16837(12) 0.48501(14) 0.1186(11) Uani 1 1 d .
Cl18 Cl 0.8603(3) 0.09584(15) 0.38844(18) 0.1498(14) Uani 1 1 d .
Cl19 Cl 1.0378(3) 0.17381(13) 0.36145(13) 0.1226(11) Uani 1 1 d .
C100 C 0.9821(8) 0.1314(4) 0.4187(4) 0.102(3) Uani 1 1 d .
H100 H 1.0454 0.1053 0.4312 0.123 Uiso 1 1 calc R
Cl8 Cl 0.9104(5) 0.5506(3) 0.2449(3) 0.244(3) Uani 1 1 d .
Cl9 Cl 0.8484(4) 0.4453(3) 0.2950(3) 0.212(5) Uani 0.50 1 d PU
Cl39 Cl 0.8224(4) 0.4582(3) 0.2533(3) 0.399(14) Uani 0.50 1 d PU
Cl10 Cl 1.0391(7) 0.5000(4) 0.3382(3) 0.282(4) Uani 1 1 d .
C103 C 0.9559(11) 0.4902(6) 0.2705(6) 0.144(5) Uani 1 1 d .
H103 H 1.0055 0.4728 0.2391 0.173 Uiso 1 1 calc R
Cl21 Cl 0.4217(9) 0.6032(4) 0.4066(4) 0.183(3) Uani 0.50 1 d P
Cl22 Cl 0.6534(12) 0.5450(4) 0.3988(5) 0.210(5) Uani 0.50 1 d P
Cl24 Cl 0.2135(12) 0.5268(5) 0.4823(4) 0.212(5) Uani 0.50 1 d P
Cl25 Cl 0.0821(12) 0.4316(5) 0.5057(5) 0.230(6) Uani 0.50 1 d P
Cl23 Cl 0.5375(18) 0.5781(5) 0.5160(5) 0.315(11) Uani 0.50 1 d P
C102 C 0.1863(6) 0.4779(7) 0.5450(7) 0.222(17) Uani 0.50 1 d PU
H10A H 0.2602 0.4597 0.5589 0.266 Uiso 0.50 1 calc PR
H10B H 0.1504 0.4952 0.5808 0.266 Uiso 0.50 1 calc PR
C101 C 0.5007(5) 0.5565(5) 0.4392(4) 0.185(13) Uani 0.50 1 d PU
H101 H 0.4545 0.5226 0.4400 0.222 Uiso 0.50 1 calc PR

loop_
_atom_site_aniso_label
_atom_site_aniso_U_11
_atom_site_aniso_U_22
_atom_site_aniso_U_33
_atom_site_aniso_U_23
_atom_site_aniso_U_13
_atom_site_aniso_U_12
Ag1 0.0798(8) 0.0764(8) 0.0828(8) 0.0084(2) 0.0047(2) 0.0068(2)
P1 0.0801(13) 0.0786(13) 0.0875(13) 0.0115(8) 0.0035(9) 0.0030(8)
O1 0.083(3) 0.095(3) 0.068(3) -0.003(2) 0.007(2) 0.020(2)
O2 0.087(3) 0.106(4) 0.080(3) -0.007(3) 0.008(2) 0.025(3)
N2 0.066(3) 0.075(3) 0.073(3) 0.004(2) 0.009(2) 0.010(2)
N1 0.072(3) 0.073(3) 0.074(3) 0.004(2) 0.007(2) 0.002(2)
C1 0.065(3) 0.071(3) 0.076(4) 0.002(3) 0.008(3) -0.004(3)
C28 0.151(10) 0.114(7) 0.141(9) -0.023(7) -0.034(8) 0.007(7)
C26 0.109(6) 0.083(5) 0.112(6) -0.014(4) 0.007(5) 0.005(4)
C18 0.105(6) 0.087(5) 0.081(4) -0.006(4) 0.005(4) 0.015(4)
C17 0.082(4) 0.086(4) 0.071(4) -0.002(3) 0.010(3) 0.012(3)
C19 0.126(8) 0.093(5) 0.104(6) -0.005(4) -0.006(5) 0.044(5)
C3 0.064(3) 0.075(4) 0.074(4) 0.004(3) 0.012(3) 0.004(3)
C22 0.083(5) 0.104(5) 0.086(4) 0.008(4) 0.017(4) 0.023(4)
C2 0.066(3) 0.078(4) 0.075(4) 0.004(3) 0.006(3) 0.005(3)
C21 0.082(5) 0.135(8) 0.099(5) 0.013(5) 0.024(4) 0.028(5)
C23 0.077(5) 0.110(6) 0.121(6) 0.008(5) 0.025(4) 0.001(4)
C20 0.118(8) 0.119(7) 0.106(6) 0.004(5) 0.016(5) 0.057(6)
C4 0.071(4) 0.081(4) 0.077(4) 0.006(3) 0.009(3) 0.007(3)
C11 0.084(4) 0.078(4) 0.074(4) 0.000(3) 0.007(3) 0.010(3)
C16 0.114(6) 0.099(5) 0.079(4) 0.010(4) 0.023(4) 0.004(5)
C12 0.103(6) 0.086(5) 0.087(5) -0.006(4) -0.005(4) 0.011(4)
C29 0.108(6) 0.099(6) 0.117(6) 0.016(5) 0.036(5) -0.006(5)
C32 0.117(7) 0.087(5) 0.116(6) -0.013(5) -0.003(5) -0.009(5)
C13 0.154(10) 0.114(7) 0.097(6) -0.007(5) -0.007(6) 0.015(7)
C33 0.127(9) 0.089(6) 0.181(11) -0.003(6) -0.015(8) 0.006(5)
C34 0.123(9) 0.095(7) 0.231(15) -0.011(8) 0.009(9) 0.000(6)
C27 0.145(10) 0.142(9) 0.130(9) 0.028(7) -0.010(7) -0.032(8)
C5 0.063(3) 0.069(3) 0.077(4) -0.002(3) 0.007(3) 0.004(3)
C6 0.057(3) 0.076(4) 0.075(3) 0.000(3) 0.010(3) 0.004(3)
C7 0.069(4) 0.075(4) 0.077(4) 0.006(3) 0.013(3) 0.005(3)
C25 0.139(10) 0.127(8) 0.164(11) 0.025(8) 0.045(8) 0.004(7)
C35 0.103(6) 0.072(4) 0.103(5) 0.011(4) -0.009(4) -0.007(4)
C47 0.082(4) 0.085(4) 0.093(5) 0.013(4) 0.004(4) 0.002(3)
C41 0.077(4) 0.083(4) 0.087(4) 0.009(3) 0.000(3) 0.005(3)
C48 0.097(6) 0.105(6) 0.115(6) 0.015(5) 0.013(5) 0.004(5)
C52 0.099(6) 0.100(6) 0.140(8) 0.025(5) 0.026(6) 0.018(5)
C46 0.124(7) 0.092(5) 0.098(6) -0.001(4) 0.018(5) -0.009(5)
C51 0.116(8) 0.114(8) 0.184(12) 0.021(8) 0.028(8) 0.033(6)
C40 0.097(6) 0.113(6) 0.104(6) 0.012(5) -0.008(5) -0.008(5)
C42 0.111(7) 0.124(7) 0.085(5) 0.008(5) 0.002(4) -0.018(5)
C43 0.116(7) 0.144(9) 0.098(6) 0.013(6) 0.009(5) -0.033(6)
C44 0.090(5) 0.095(5) 0.126(7) 0.015(5) 0.014(5) -0.004(4)
C15 0.183(12) 0.119(7) 0.078(5) 0.012(5) 0.028(6) 0.001(7)
C45 0.117(7) 0.080(5) 0.135(8) -0.011(5) 0.012(6) -0.013(5)
C39 0.115(8) 0.143(10) 0.121(8) 0.014(7) -0.015(6) -0.035(7)
C38 0.178(13) 0.121(9) 0.149(10) 0.017(8) -0.057(9) -0.044(9)
C36 0.203(14) 0.095(7) 0.146(10) -0.017(6) -0.059(9) 0.018(7)
C49 0.121(8) 0.136(9) 0.133(8) -0.003(7) 0.040(7) 0.005(7)
C50 0.106(8) 0.129(9) 0.188(13) -0.008(9) 0.046(8) 0.017(7)
C14 0.194(13) 0.167(11) 0.072(5) 0.002(6) 0.009(6) 0.018(10)
C24 0.129(9) 0.162(11) 0.159(11) 0.039(9) -0.009(8) -0.049(8)
C37 0.199(15) 0.119(9) 0.150(11) -0.028(8) -0.027(10) 0.022(9)
C30 0.237(18) 0.103(8) 0.188(14) 0.030(8) 0.052(13) -0.022(9)
C31 0.117(11) 0.190(15) 0.32(3) -0.069(16) 0.027(13) -0.041(10)
Cl17 0.1034(18) 0.1229(19) 0.131(2) 0.0070(14) 0.0266(14) 0.0065(13)
Cl18 0.141(3) 0.150(3) 0.158(3) 0.020(2) 0.001(2) -0.053(2)
Cl19 0.1090(19) 0.141(2) 0.1187(19) 0.0259(15) 0.0170(13) -0.0179(15)
C100 0.095(6) 0.106(6) 0.106(6) 0.023(5) 0.012(4) 0.011(4)
Cl8 0.181(5) 0.246(6) 0.305(8) 0.082(6) 0.015(5) 0.066(4)
Cl9 0.206(10) 0.137(6) 0.303(12) -0.040(7) 0.145(9) -0.045(6)
Cl39 0.103(6) 0.36(2) 0.74(4) -0.24(2) 0.083(14) -0.047(9)
Cl10 0.262(8) 0.418(11) 0.169(5) 0.048(6) 0.035(5) 0.091(8)
C103 0.116(8) 0.171(11) 0.148(10) -0.034(9) 0.048(7) 0.003(8)
Cl21 0.184(8) 0.194(8) 0.169(7) 0.042(6) -0.018(6) -0.012(6)
Cl22 0.289(13) 0.169(7) 0.175(7) 0.005(6) 0.074(8) 0.011(8)
Cl24 0.271(13) 0.214(10) 0.152(7) -0.049(7) -0.003(7) 0.022(9)
Cl25 0.288(13) 0.219(10) 0.190(8) -0.049(7) 0.112(9) -0.087(9)
Cl23 0.55(3) 0.230(11) 0.154(7) 0.049(7) -0.140(12) -0.183(15)
C102 0.222(18) 0.224(18) 0.219(18) -0.001(5) 0.015(5) -0.001(5)
C101 0.188(13) 0.185(13) 0.183(13) -0.001(5) 0.004(5) -0.002(5)

loop_
_atom_type_symbol
_atom_type_description
_atom_type_scat_dispersion_real
_atom_type_scat_dispersion_imag
_atom_type_scat_source
C C 0.0033 0.0016 'International Tables Vol C Tables 4.2.6.8 and 6.1.1.4'
H H 0.0000 0.0000 'International Tables Vol C Tables 4.2.6.8 and 6.1.1.4'
Ag Ag -0.8971 1.1015 'International Tables Vol C Tables 4.2.6.8 and 6.1.1.4'
Cl Cl 0.1484 0.1585 'International Tables Vol C Tables 4.2.6.8 and 6.1.1.4'
N N 0.0061 0.0033 'International Tables Vol C Tables 4.2.6.8 and 6.1.1.4'
O O 0.0106 0.0060 'International Tables Vol C Tables 4.2.6.8 and 6.1.1.4'
P P 0.1023 0.0942 'International Tables Vol C Tables 4.2.6.8 and 6.1.1.4'

loop_
_geom_angle_atom_site_label_1
_geom_angle_atom_site_label_2
_geom_angle_atom_site_label_3
_geom_angle
_geom_angle_site_symmetry_1
_geom_angle_site_symmetry_3
C1 Ag1 P1 175.26(18) . .
C41 P1 C47 105.8(4) . .
C41 P1 C35 106.0(4) . .
C47 P1 C35 106.8(4) . .
C41 P1 Ag1 109.0(2) . .
C47 P1 Ag1 115.4(3) . .
C35 P1 Ag1 113.2(3) . .
C1 N2 C2 126.8(5) . .
C1 N2 C17 115.0(5) . .
C2 N2 C17 118.2(5) . .
C1 N1 C4 125.5(6) . .
C1 N1 C11 117.1(5) . .
C4 N1 C11 117.3(5) . .
N2 C1 N1 115.5(6) . .
N2 C1 Ag1 122.5(5) . .
N1 C1 Ag1 122.0(5) . .
C26 C28 H28A 109.5 . .
C26 C28 H28B 109.5 . .
H28A C28 H28B 109.5 . .
C26 C28 H28C 109.5 . .
H28A C28 H28C 109.5 . .
H28B C28 H28C 109.5 . .
C18 C26 C27 111.4(9) . .
C18 C26 C28 111.5(9) . .
C27 C26 C28 110.4(9) . .
C18 C26 H26 107.8 . .
C27 C26 H26 107.8 . .
C28 C26 H26 107.8 . .
C19 C18 C17 113.8(9) . .
C19 C18 C26 122.7(8) . .
C17 C18 C26 123.5(7) . .
C22 C17 C18 124.9(7) . .
C22 C17 N2 118.2(7) . .
C18 C17 N2 116.9(7) . .
C20 C19 C18 122.5(9) . .
C20 C19 H19 118.7 . .
C18 C19 H19 118.7 . .
C4 C3 C2 121.0(6) . .
C4 C3 C5 119.0(6) . .
C2 C3 C5 120.0(6) . .
C17 C22 C21 115.9(9) . .
C17 C22 C23 123.6(7) . .
C21 C22 C23 120.5(8) . .
O1 C2 C3 127.9(6) . .
O1 C2 N2 117.1(6) . .
C3 C2 N2 115.0(6) . .
C20 C21 C22 122.4(9) . .
C20 C21 H21 118.8 . .
C22 C21 H21 118.8 . .
C22 C23 C24 112.2(9) . .
C22 C23 C25 111.6(9) . .
C24 C23 C25 110.7(9) . .
C22 C23 H23 107.3 . .
C24 C23 H23 107.3 . .
C25 C23 H23 107.3 . .
C21 C20 C19 120.3(8) . .
C21 C20 H20 119.9 . .
C19 C20 H20 119.9 . .
O2 C4 C3 127.6(6) . .
O2 C4 N1 116.3(6) . .
C3 C4 N1 116.2(6) . .
C12 C11 C16 123.4(7) . .
C12 C11 N1 117.7(7) . .
C16 C11 N1 118.9(7) . .
C15 C16 C11 117.9(9) . .
C15 C16 C29 120.2(9) . .
C11 C16 C29 121.8(7) . .
C11 C12 C13 116.9(9) . .
C11 C12 C32 123.0(7) . .
C13 C12 C32 120.0(9) . .
C31 C29 C16 110.8(10) . .
C31 C29 C30 110.7(12) . .
C16 C29 C30 112.0(10) . .
C31 C29 H29 107.7 . .
C16 C29 H29 107.7 . .
C30 C29 H29 107.7 . .
C12 C32 C34 112.1(9) . .
C12 C32 C33 112.2(9) . .
C34 C32 C33 111.3(9) . .
C12 C32 H32 107.0 . .
C34 C32 H32 107.0 . .
C33 C32 H32 107.0 . .
C12 C13 C14 120.6(11) . .
C12 C13 H13 119.7 . .
C14 C13 H13 119.7 . .
C32 C33 H33A 109.5 . .
C32 C33 H33B 109.5 . .
H33A C33 H33B 109.5 . .
C32 C33 H33C 109.5 . .
H33A C33 H33C 109.5 . .
H33B C33 H33C 109.5 . .
C32 C34 H34A 109.5 . .
C32 C34 H34B 109.5 . .
H34A C34 H34B 109.5 . .
C32 C34 H34C 109.5 . .
H34A C34 H34C 109.5 . .
H34B C34 H34C 109.5 . .
C26 C27 H27A 109.5 . .
C26 C27 H27B 109.5 . .
H27A C27 H27B 109.5 . .
C26 C27 H27C 109.5 . .
H27A C27 H27C 109.5 . .
H27B C27 H27C 109.5 . .
C6 C5 C7 117.7(6) . .
C6 C5 C3 121.1(6) . .
C7 C5 C3 121.2(6) . .
C5 C6 C7 121.6(6) . 3_565
C5 C6 H6 119.2 . .
C7 C6 H6 119.2 3_565 .
C6 C7 C5 120.7(6) 3_565 .
C6 C7 H7 119.6 3_565 .
C5 C7 H7 119.6 . .
C23 C25 H25A 109.5 . .
C23 C25 H25B 109.5 . .
H25A C25 H25B 109.5 . .
C23 C25 H25C 109.5 . .
H25A C25 H25C 109.5 . .
H25B C25 H25C 109.5 . .
C36 C35 C40 117.6(9) . .
C36 C35 P1 118.4(8) . .
C40 C35 P1 123.8(7) . .
C52 C47 C48 119.1(8) . .
C52 C47 P1 121.7(7) . .
C48 C47 P1 119.1(6) . .
C42 C41 C46 117.8(8) . .
C42 C41 P1 122.3(7) . .
C46 C41 P1 119.6(6) . .
C49 C48 C47 119.2(10) . .
C49 C48 H48 120.4 . .
C47 C48 H48 120.4 . .
C47 C52 C51 119.7(10) . .
C47 C52 H52 120.2 . .
C51 C52 H52 120.2 . .
C45 C46 C41 121.1(9) . .
C45 C46 H46 119.5 . .
C41 C46 H46 119.5 . .
C50 C51 C52 120.1(11) . .
C50 C51 H51 120.0 . .
C52 C51 H51 120.0 . .
C39 C40 C35 122.3(11) . .
C39 C40 H40 118.9 . .
C35 C40 H40 118.9 . .
C41 C42 C43 120.5(9) . .
C41 C42 H42 119.8 . .
C43 C42 H42 119.8 . .
C44 C43 C42 120.7(9) . .
C44 C43 H43 119.6 . .
C42 C43 H43 119.6 . .
C43 C44 C45 119.0(9) . .
C43 C44 H44 120.5 . .
C45 C44 H44 120.5 . .
C16 C15 C14 120.8(10) . .
C16 C15 H15 119.6 . .
C14 C15 H15 119.6 . .
C46 C45 C44 120.9(9) . .
C46 C45 H45 119.5 . .
C44 C45 H45 119.5 . .
C38 C39 C40 119.4(12) . .
C38 C39 H39 120.3 . .
C40 C39 H39 120.3 . .
C39 C38 C37 122.0(12) . .
C39 C38 H38 119.0 . .
C37 C38 H38 119.0 . .
C35 C36 C37 122.9(12) . .
C35 C36 H36 118.6 . .
C37 C36 H36 118.6 . .
C50 C49 C48 120.8(11) . .
C50 C49 H49 119.6 . .
C48 C49 H49 119.6 . .
C51 C50 C49 121.1(11) . .
C51 C50 H50 119.5 . .
C49 C50 H50 119.5 . .
C15 C14 C13 120.3(9) . .
C15 C14 H14 119.8 . .
C13 C14 H14 119.8 . .
C23 C24 H24A 109.5 . .
C23 C24 H24B 109.5 . .
H24A C24 H24B 109.5 . .
C23 C24 H24C 109.5 . .
H24A C24 H24C 109.5 . .
H24B C24 H24C 109.5 . .
C36 C37 C38 115.1(13) . .
C36 C37 H37 122.5 . .
C38 C37 H37 122.5 . .
C29 C30 H30A 109.5 . .
C29 C30 H30B 109.5 . .
H30A C30 H30B 109.5 . .
C29 C30 H30C 109.5 . .
H30A C30 H30C 109.5 . .
H30B C30 H30C 109.5 . .
C29 C31 H31A 109.5 . .
C29 C31 H31B 109.5 . .
H31A C31 H31B 109.5 . .
C29 C31 H31C 109.5 . .
H31A C31 H31C 109.5 . .
H31B C31 H31C 109.5 . .
Cl18 C100 Cl19 110.0(5) . .
Cl18 C100 Cl17 111.2(5) . .
Cl19 C100 Cl17 110.7(5) . .
Cl18 C100 H100 108.3 . .
Cl19 C100 H100 108.3 . .
Cl17 C100 H100 108.3 . .
Cl39 Cl9 C103 72.5(5) . .
Cl8 C103 Cl10 107.4(9) . .
Cl8 C103 Cl9 118.1(8) . .
Cl10 C103 Cl9 101.2(8) . .
Cl8 C103 H103 109.9 . .
Cl10 C103 H103 109.9 . .
Cl9 C103 H103 109.9 . .
C101 Cl22 C102 120.0(5) . 3_666
Cl25 C102 Cl24 101.5(5) . .
Cl25 C102 H10A 111.5 . .
Cl24 C102 H10A 111.5 . .
Cl25 C102 H10B 111.5 . .
Cl24 C102 H10B 111.5 . .
H10A C102 H10B 109.3 . .
Cl21 C101 Cl23 106.9(7) . .
Cl21 C101 Cl22 112.7(5) . .
Cl23 C101 Cl22 106.3(8) . .
Cl21 C101 H101 110.2 . .
Cl23 C101 H101 110.2 . .
Cl22 C101 H101 110.2 . .

loop_
_geom_bond_atom_site_label_1
_geom_bond_atom_site_label_2
_geom_bond_distance
_geom_bond_site_symmetry_2
Ag1 C1 2.109(7) .
Ag1 P1 2.362(2) .
P1 C41 1.814(8) .
P1 C47 1.819(8) .
P1 C35 1.830(9) .
O1 C2 1.230(8) .
O2 C4 1.234(8) .
N2 C1 1.330(8) .
N2 C2 1.443(8) .
N2 C17 1.478(8) .
N1 C1 1.354(8) .
N1 C4 1.435(9) .
N1 C11 1.451(9) .
C28 C26 1.523(13) .
C28 H28A 0.9700 .
C28 H28B 0.9700 .
C28 H28C 0.9700 .
C26 C18 1.504(13) .
C26 C27 1.507(14) .
C26 H26 0.9900 .
C18 C19 1.401(12) .
C18 C17 1.423(11) .
C17 C22 1.360(11) .
C19 C20 1.377(16) .
C19 H19 0.9400 .
C3 C4 1.410(9) .
C3 C2 1.424(9) .
C3 C5 1.484(9) .
C22 C21 1.415(11) .
C22 C23 1.526(13) .
C21 C20 1.322(15) .
C21 H21 0.9400 .
C23 C24 1.542(15) .
C23 C25 1.571(14) .
C23 H23 0.9900 .
C20 H20 0.9400 .
C11 C12 1.395(11) .
C11 C16 1.395(11) .
C16 C15 1.378(12) .
C16 C29 1.510(14) .
C12 C13 1.397(13) .
C12 C32 1.501(13) .
C29 C31 1.508(18) .
C29 C30 1.518(15) .
C29 H29 0.9900 .
C32 C34 1.525(16) .
C32 C33 1.531(13) .
C32 H32 0.9900 .
C13 C14 1.397(18) .
C13 H13 0.9400 .
C33 H33A 0.9700 .
C33 H33B 0.9700 .
C33 H33C 0.9700 .
C34 H34A 0.9700 .
C34 H34B 0.9700 .
C34 H34C 0.9700 .
C27 H27A 0.9700 .
C27 H27B 0.9700 .
C27 H27C 0.9700 .
C5 C6 1.392(9) .
C5 C7 1.396(9) .
C6 C7 1.394(9) 3_565
C6 H6 0.9400 .
C7 C6 1.394(9) 3_565
C7 H7 0.9400 .
C25 H25A 0.9700 .
C25 H25B 0.9700 .
C25 H25C 0.9700 .
C35 C36 1.357(15) .
C35 C40 1.381(12) .
C47 C52 1.378(12) .
C47 C48 1.406(12) .
C41 C42 1.378(12) .
C41 C46 1.394(12) .
C48 C49 1.370(14) .
C48 H48 0.9400 .
C52 C51 1.392(15) .
C52 H52 0.9400 .
C46 C45 1.358(13) .
C46 H46 0.9400 .
C51 C50 1.347(18) .
C51 H51 0.9400 .
C40 C39 1.361(14) .
C40 H40 0.9400 .
C42 C43 1.389(13) .
C42 H42 0.9400 .
C43 C44 1.363(14) .
C43 H43 0.9400 .
C44 C45 1.374(14) .
C44 H44 0.9400 .
C15 C14 1.387(18) .
C15 H15 0.9400 .
C45 H45 0.9400 .
C39 C38 1.336(19) .
C39 H39 0.9400 .
C38 C37 1.42(2) .
C38 H38 0.9400 .
C36 C37 1.409(17) .
C36 H36 0.9400 .
C49 C50 1.355(17) .
C49 H49 0.9400 .
C50 H50 0.9400 .
C14 H14 0.9400 .
C24 H24A 0.9700 .
C24 H24B 0.9700 .
C24 H24C 0.9700 .
C37 H37 0.9400 .
C30 H30A 0.9700 .
C30 H30B 0.9700 .
C30 H30C 0.9700 .
C31 H31A 0.9700 .
C31 H31B 0.9700 .
C31 H31C 0.9700 .
Cl17 C100 1.761(10) .
Cl18 C100 1.730(11) .
Cl19 C100 1.754(9) .
C100 H100 0.9900 .
Cl8 C103 1.675(16) .
Cl9 Cl39 0.9845(2) .
Cl9 C103 1.738(14) .
Cl10 C103 1.712(16) .
C103 H103 0.9900 .
Cl21 C101 1.605(9) .
Cl22 C101 1.968(12) .
Cl22 C102 2.198(14) 3_666
Cl24 C102 1.849(12) .
Cl25 C102 1.823(11) .
Cl23 C101 1.768(10) .
C102 H10A 0.9800 .
C102 H10B 0.9800 .
C101 H101 0.9900 .

loop_
_geom_torsion_atom_site_label_1
_geom_torsion_atom_site_label_2
_geom_torsion_atom_site_label_3
_geom_torsion_atom_site_label_4
_geom_torsion
_geom_torsion_site_symmetry_1
_geom_torsion_site_symmetry_4
C1 Ag1 P1 C41 9(2) . .
C1 Ag1 P1 C47 128(2) . .
C1 Ag1 P1 C35 -109(2) . .
C2 N2 C1 N1 1.5(9) . .
C17 N2 C1 N1 179.1(6) . .
C2 N2 C1 Ag1 -179.7(5) . .
C17 N2 C1 Ag1 -2.0(8) . .
C4 N1 C1 N2 -2.3(9) . .
C11 N1 C1 N2 178.3(6) . .
C4 N1 C1 Ag1 178.8(5) . .
C11 N1 C1 Ag1 -0.6(8) . .
P1 Ag1 C1 N2 -115(2) . .
P1 Ag1 C1 N1 64(3) . .
C27 C26 C18 C19 70.1(11) . .
C28 C26 C18 C19 -53.7(12) . .
C27 C26 C18 C17 -110.0(10) . .
C28 C26 C18 C17 126.1(9) . .
C19 C18 C17 C22 3.4(12) . .
C26 C18 C17 C22 -176.5(8) . .
C19 C18 C17 N2 -175.9(7) . .
C26 C18 C17 N2 4.2(11) . .
C1 N2 C17 C22 -88.1(8) . .
C2 N2 C17 C22 89.7(8) . .
C1 N2 C17 C18 91.2(8) . .
C2 N2 C17 C18 -91.0(8) . .
C17 C18 C19 C20 0.1(13) . .
C26 C18 C19 C20 180.0(9) . .
C18 C17 C22 C21 -3.8(12) . .
N2 C17 C22 C21 175.4(7) . .
C18 C17 C22 C23 176.2(8) . .
N2 C17 C22 C23 -4.6(12) . .
C4 C3 C2 O1 178.9(7) . .
C5 C3 C2 O1 -1.5(11) . .
C4 C3 C2 N2 -2.9(9) . .
C5 C3 C2 N2 176.7(6) . .
C1 N2 C2 O1 179.4(6) . .
C17 N2 C2 O1 1.9(9) . .
C1 N2 C2 C3 1.0(10) . .
C17 N2 C2 C3 -176.5(6) . .
C17 C22 C21 C20 0.8(13) . .
C23 C22 C21 C20 -179.2(9) . .
C17 C22 C23 C24 117.3(10) . .
C21 C22 C23 C24 -62.7(12) . .
C17 C22 C23 C25 -117.7(10) . .
C21 C22 C23 C25 62.2(11) . .
C22 C21 C20 C19 2.4(15) . .
C18 C19 C20 C21 -2.9(15) . .
C2 C3 C4 O2 -179.3(7) . .
C5 C3 C4 O2 1.0(11) . .
C2 C3 C4 N1 2.2(10) . .
C5 C3 C4 N1 -177.4(6) . .
C1 N1 C4 O2 -178.1(7) . .
C11 N1 C4 O2 1.3(9) . .
C1 N1 C4 C3 0.5(10) . .
C11 N1 C4 C3 179.9(6) . .
C1 N1 C11 C12 97.9(8) . .
C4 N1 C11 C12 -81.6(8) . .
C1 N1 C11 C16 -81.7(9) . .
C4 N1 C11 C16 98.9(8) . .
C12 C11 C16 C15 -0.2(14) . .
N1 C11 C16 C15 179.3(9) . .
C12 C11 C16 C29 176.3(8) . .
N1 C11 C16 C29 -4.3(12) . .
C16 C11 C12 C13 2.0(13) . .
N1 C11 C12 C13 -177.5(8) . .
C16 C11 C12 C32 178.9(8) . .
N1 C11 C12 C32 -0.6(12) . .
C15 C16 C29 C31 80.4(15) . .
C11 C16 C29 C31 -95.9(13) . .
C15 C16 C29 C30 -43.8(14) . .
C11 C16 C29 C30 139.9(10) . .
C11 C12 C32 C34 -115.5(10) . .
C13 C12 C32 C34 61.4(13) . .
C11 C12 C32 C33 118.4(10) . .
C13 C12 C32 C33 -64.7(13) . .
C11 C12 C13 C14 -2.4(16) . .
C32 C12 C13 C14 -179.4(11) . .
C4 C3 C5 C6 139.4(7) . .
C2 C3 C5 C6 -40.3(9) . .
C4 C3 C5 C7 -39.8(9) . .
C2 C3 C5 C7 140.6(7) . .
C7 C5 C6 C7 0.8(11) . 3_565
C3 C5 C6 C7 -178.4(6) . 3_565
C6 C5 C7 C6 -0.8(11) . 3_565
C3 C5 C7 C6 178.4(6) . 3_565
C41 P1 C35 C36 -96.5(10) . .
C47 P1 C35 C36 151.0(10) . .
Ag1 P1 C35 C36 22.9(10) . .
C41 P1 C35 C40 78.9(9) . .
C47 P1 C35 C40 -33.6(9) . .
Ag1 P1 C35 C40 -161.7(7) . .
C41 P1 C47 C52 -38.1(9) . .
C35 P1 C47 C52 74.5(9) . .
Ag1 P1 C47 C52 -158.7(7) . .
C41 P1 C47 C48 139.6(7) . .
C35 P1 C47 C48 -107.8(8) . .
Ag1 P1 C47 C48 19.1(8) . .
C47 P1 C41 C42 132.4(8) . .
C35 P1 C41 C42 19.2(8) . .
Ag1 P1 C41 C42 -102.9(7) . .
C47 P1 C41 C46 -54.2(8) . .
C35 P1 C41 C46 -167.4(7) . .
Ag1 P1 C41 C46 70.5(7) . .
C52 C47 C48 C49 -3.1(15) . .
P1 C47 C48 C49 179.1(9) . .
C48 C47 C52 C51 3.4(16) . .
P1 C47 C52 C51 -178.9(9) . .
C42 C41 C46 C45 0.2(14) . .
P1 C41 C46 C45 -173.5(8) . .
C47 C52 C51 C50 -3(2) . .
C36 C35 C40 C39 -4.3(16) . .
P1 C35 C40 C39 -179.8(8) . .
C46 C41 C42 C43 0.7(15) . .
P1 C41 C42 C43 174.2(8) . .
C41 C42 C43 C44 -0.9(18) . .
C42 C43 C44 C45 0.1(17) . .
C11 C16 C15 C14 -1.3(17) . .
C29 C16 C15 C14 -177.8(11) . .
C41 C46 C45 C44 -1.0(16) . .
C43 C44 C45 C46 0.9(16) . .
C35 C40 C39 C38 0.6(18) . .
C40 C39 C38 C37 7(2) . .
C40 C35 C36 C37 0(2) . .
P1 C35 C36 C37 176.1(12) . .
C47 C48 C49 C50 2.2(19) . .
C52 C51 C50 C49 2(2) . .
C48 C49 C50 C51 -2(2) . .
C16 C15 C14 C13 1(2) . .
C12 C13 C14 C15 1(2) . .
C35 C36 C37 C38 7(2) . .
C39 C38 C37 C36 -10(2) . .
Cl39 Cl9 C103 Cl8 51.4(8) . .
Cl39 Cl9 C103 Cl10 168.2(7) . .
C102 Cl22 C101 Cl21 145.5(6) 3_666 .
C102 Cl22 C101 Cl23 28.6(7) 3_666 .
